data_4349364
loop_
_publ_author_name
'Esteruelas, Miguel A.'
'Garc\'ia-Yebra, Cristina'
'Mart\'in, Jaime'
'O\~nate, Enrique'

_publ_section_title
;
 mer, fac, and Bidentate Coordination of an Alkyl-POP Ligand in the
 Chemistry of Nonclassical Osmium Hydrides.
;
_journal_issue 1
_journal_name_full 'Inorganic chemistry'
_journal_page_first 676
_journal_page_last 683
_journal_paper_doi 10.1021/acs.inorgchem.6b02837
_journal_volume 56
_journal_year 2017
_chemical_formula_moiety 'C54 H84 Cl2 O2 Os2 P4, 2(B F4), CH2Cl2'
_chemical_formula_sum 'C55 H86 B2 Cl4 F8 O2 Os2 P4'
_chemical_formula_weight 1598.94
_space_group_IT_number 14
_space_group_name_Hall '-P 2ybc'
_space_group_name_H-M_alt 'P 1 21/c 1'
_symmetry_cell_setting monoclinic
_symmetry_space_group_name_H-M 'P 1 21/c 1'
_atom_sites_solution_hydrogens geom
_atom_sites_solution_primary direct
_atom_sites_solution_secondary difmap
_audit_creation_method SHELXL-97
_cell_angle_alpha 90.00
_cell_angle_beta 93.005(2)
_cell_angle_gamma 90.00
_cell_formula_units_Z 2
_cell_length_a 12.9473(15)
_cell_length_b 20.565(2)
_cell_length_c 12.0926(14)
_cell_measurement_reflns_used 9991
_cell_measurement_temperature 100(2)
_cell_measurement_theta_max 26
_cell_measurement_theta_min 2
_cell_volume 3215.4(6)
_computing_cell_refinement 'SAINT+ v. 7.56a (Bruker AXS, 2008)'
_computing_data_collection 'apex2 v. 7.0 (Bruker AXS, 2009)'
_computing_data_reduction 'SAINT+ v. 7.56a (Bruker AXS, 2008)'
_computing_molecular_graphics 'XP, SHELXTL v. 6.14 (Bruker, 2000)'
_computing_publication_material 'XCIF, SHELXTL v. 6.14 (Bruker, 2000)'
_computing_structure_refinement 'SHELXL-97 (Sheldrick, 1997)'
_computing_structure_solution 'SHELXS-97 (Sheldrick, 1990)'
_diffrn_ambient_temperature 100(2)
_diffrn_detector_area_resol_mean 8.33
_diffrn_measured_fraction_theta_full 1.000
_diffrn_measured_fraction_theta_max 0.942
_diffrn_measurement_device_type 'Bruker APEX DUO system'
_diffrn_measurement_method '\w rotations with narrow frames'
_diffrn_radiation_monochromator graphite
_diffrn_radiation_source 'fine-focus sealed tube'
_diffrn_radiation_type MoK\a
_diffrn_radiation_wavelength 0.71073
_diffrn_reflns_av_R_equivalents 0.0411
_diffrn_reflns_av_sigmaI/netI 0.0345
_diffrn_reflns_limit_h_max 17
_diffrn_reflns_limit_h_min -17
_diffrn_reflns_limit_k_max 26
_diffrn_reflns_limit_k_min -28
_diffrn_reflns_limit_l_max 16
_diffrn_reflns_limit_l_min -16
_diffrn_reflns_number 41253
_diffrn_reflns_theta_full 27.50
_diffrn_reflns_theta_max 29.52
_diffrn_reflns_theta_min 1.57
_diffrn_standards_decay_% 0
_exptl_absorpt_coefficient_mu 4.275
_exptl_absorpt_correction_T_max 0.862
_exptl_absorpt_correction_T_min 0.633
_exptl_absorpt_correction_type multi-scan
_exptl_absorpt_process_details
;
Absorption correction performed with SADABS program. This is based on the
method of Blessing: Blessing, R. H., Acta Crystallogr., Sect. A 1995, 51, 33.

SADABS: Area-Detector Absorption Correction. Bruker-AXS 
within SAINT+ package, v. 6.1 (2000).
;
_exptl_crystal_colour yellow
_exptl_crystal_density_diffrn 1.651
_exptl_crystal_density_method 'not measured'
_exptl_crystal_description 'irrqgular block'
_exptl_crystal_F_000 1588
_exptl_crystal_size_max 0.19
_exptl_crystal_size_mid 0.12
_exptl_crystal_size_min 0.08
_refine_diff_density_max 2.660
_refine_diff_density_min -1.705
_refine_diff_density_rms 0.168
_refine_ls_extinction_method none
_refine_ls_goodness_of_fit_ref 0.935
_refine_ls_hydrogen_treatment mixed
_refine_ls_matrix_type full
_refine_ls_number_parameters 379
_refine_ls_number_reflns 8442
_refine_ls_number_restraints 35
_refine_ls_restrained_S_all 0.949
_refine_ls_R_factor_all 0.0515
_refine_ls_R_factor_gt 0.0394
_refine_ls_shift/su_max 0.007
_refine_ls_shift/su_mean 0.000
_refine_ls_structure_factor_coef Fsqd
_refine_ls_weighting_details 'calc w=1/[\s^2^(Fo^2^)+(0.0590P)^2^+18.5395P] where P=(Fo^2^+2Fc^2^)/3'
_refine_ls_weighting_scheme calc
_refine_ls_wR_factor_gt 0.0983
_refine_ls_wR_factor_ref 0.1061
_reflns_number_gt 6950
_reflns_number_total 8442
_reflns_threshold_expression >2sigma(I)
_cod_data_source_file ic6b02837_si_002.cif
_cod_data_source_block 3
_cod_original_sg_symbol_H-M P21/c
_cod_database_code 4349364

loop_
_symmetry_equiv_pos_as_xyz
'x, y, z'
'-x, y+1/2, -z+1/2'
'-x, -y, -z'
'x, -y-1/2, z-1/2'

loop_
_atom_site_label
_atom_site_type_symbol
_atom_site_fract_x
_atom_site_fract_y
_atom_site_fract_z
_atom_site_U_iso_or_equiv
_atom_site_adp_type
_atom_site_occupancy
_atom_site_symmetry_multiplicity
_atom_site_calc_flag
_atom_site_refinement_flags
_atom_site_disorder_assembly
_atom_site_disorder_group
Os Os 0.619547(13) 0.444495(8) 0.514903(14) 0.01866(7) Uani 1 1 d D . .
H1 H 0.534(3) 0.394(2) 0.552(4) 0.022 Uiso 1 1 d D . .
H2 H 0.634(4) 0.3770(14) 0.577(4) 0.022 Uiso 1 1 d D . .
P1 P 0.74088(10) 0.46110(7) 0.65971(11) 0.0251(3) Uani 1 1 d . . .
P2 P 0.70022(10) 0.39118(6) 0.37674(11) 0.0246(3) Uani 1 1 d . E .
Cl Cl 0.48483(9) 0.47891(6) 0.37649(9) 0.0242(2) Uani 1 1 d . . .
C28 C 0.6689(9) 0.8801(6) 0.4790(11) 0.040(3) Uani 0.50 1 d P . .
H28A H 0.7255 0.8978 0.5284 0.048 Uiso 0.30 1 calc PR A 1
H28B H 0.6954 0.8747 0.4042 0.048 Uiso 0.30 1 calc PR A 1
H28C H 0.7430 0.8874 0.4997 0.048 Uiso 0.20 1 d PR A 2
H28D H 0.6598 0.8803 0.3972 0.048 Uiso 0.20 1 d PR A 2
Cl2 Cl 0.6301(3) 0.80349(15) 0.5295(2) 0.0433(7) Uani 0.50 1 d P B .
Cl3A Cl 0.5652(4) 0.9341(2) 0.4727(4) 0.0376(10) Uiso 0.30 1 d P B 1
Cl3B Cl 0.5975(9) 0.9440(5) 0.5356(9) 0.061(2) Uiso 0.20 1 d P B 2
B1 B 0.0167(4) 0.3471(2) 0.0191(4) 0.0298(12) Uani 1 1 d D . .
F1A F -0.0473(10) 0.3226(7) 0.0934(11) 0.0511(8) Uiso 0.242(3) 1 d PD C 1
F2A F -0.0205(11) 0.4099(5) -0.0124(12) 0.0511(8) Uiso 0.242(3) 1 d PD C 1
F3A F 0.0204(12) 0.3115(7) -0.0781(9) 0.0511(8) Uiso 0.242(3) 1 d PD C 1
F4A F 0.1172(7) 0.3552(8) 0.0632(12) 0.0511(8) Uiso 0.242(3) 1 d PD C 1
F1B F 0.0468(10) 0.3142(7) -0.0736(9) 0.0511(8) Uiso 0.246(5) 1 d PD C 2
F2B F 0.0774(10) 0.3968(6) 0.0524(11) 0.0511(8) Uiso 0.246(5) 1 d PD C 2
F3B F -0.0864(7) 0.3684(7) -0.0036(11) 0.0511(8) Uiso 0.246(5) 1 d PD C 2
F4B F 0.0102(11) 0.3003(6) 0.1049(10) 0.0511(8) Uiso 0.246(5) 1 d PD C 2
F1C F -0.0282(6) 0.3046(4) 0.0885(6) 0.0511(8) Uiso 0.512(5) 1 d PD C 3
F2C F -0.0192(6) 0.3420(4) -0.0886(5) 0.0511(8) Uiso 0.512(5) 1 d PD C 3
F3C F 0.0134(6) 0.4119(3) 0.0526(6) 0.0511(8) Uiso 0.512(5) 1 d PD C 3
F4C F 0.1247(4) 0.3318(4) 0.0230(6) 0.0511(8) Uiso 0.512(5) 1 d PD C 3
O O 0.7002(2) 0.52693(15) 0.4508(3) 0.0189(6) Uani 1 1 d . . .
C1 C 0.7739(4) 0.5459(2) 0.6340(4) 0.0245(10) Uani 1 1 d . . .
C2 C 0.8265(4) 0.5887(3) 0.7079(5) 0.0313(11) Uani 1 1 d . . .
H02 H 0.8419 0.5757 0.7823 0.038 Uiso 1 1 calc R . .
C3 C 0.8561(4) 0.6496(3) 0.6728(5) 0.0382(14) Uani 1 1 d . . .
H3 H 0.8900 0.6785 0.7242 0.046 Uiso 1 1 calc R . .
C4 C 0.8373(4) 0.6693(2) 0.5640(5) 0.0326(12) Uani 1 1 d . . .
H4 H 0.8598 0.7110 0.5415 0.039 Uiso 1 1 calc R . .
C5 C 0.7857(4) 0.6285(2) 0.4871(5) 0.0266(10) Uani 1 1 d . . .
C6 C 0.7539(4) 0.5691(2) 0.5276(4) 0.0214(9) Uani 1 1 d . . .
C7 C 0.7650(4) 0.6411(2) 0.3639(5) 0.0287(11) Uani 1 1 d . . .
C8 C 0.6485(4) 0.6568(3) 0.3399(5) 0.0360(13) Uani 1 1 d . . .
H8A H 0.6356 0.6654 0.2607 0.054 Uiso 1 1 calc R . .
H8B H 0.6298 0.6953 0.3824 0.054 Uiso 1 1 calc R . .
H8C H 0.6065 0.6197 0.3616 0.054 Uiso 1 1 calc R . .
C9 C 0.8286(5) 0.6984(3) 0.3227(6) 0.0408(14) Uani 1 1 d . . .
H9A H 0.9022 0.6909 0.3420 0.061 Uiso 1 1 calc R . .
H9B H 0.8064 0.7386 0.3578 0.061 Uiso 1 1 calc R . .
H9C H 0.8180 0.7022 0.2422 0.061 Uiso 1 1 calc R . .
C10 C 0.7896(4) 0.5775(3) 0.3061(4) 0.0258(10) Uani 1 1 d . . .
C11 C 0.8472(4) 0.5709(3) 0.2134(5) 0.0331(12) Uani 1 1 d . . .
H11 H 0.8751 0.6084 0.1802 0.040 Uiso 1 1 calc R . .
C12 C 0.8646(4) 0.5101(3) 0.1687(4) 0.0346(12) Uani 1 1 d . . .
H12 H 0.9057 0.5065 0.1061 0.041 Uiso 1 1 calc R . .
C13 C 0.8234(4) 0.4544(3) 0.2134(4) 0.0313(11) Uani 1 1 d . . .
H13 H 0.8344 0.4134 0.1798 0.038 Uiso 1 1 calc R . .
C14 C 0.7653(4) 0.4582(3) 0.3084(4) 0.0253(10) Uani 1 1 d . . .
C15 C 0.7527(4) 0.5204(2) 0.3511(4) 0.0220(9) Uani 1 1 d . . .
C16 C 0.6874(5) 0.4560(3) 0.7977(5) 0.0403(14) Uani 1 1 d . . .
H16 H 0.6426 0.4952 0.8047 0.048 Uiso 1 1 calc R . .
C17 C 0.7672(6) 0.4585(5) 0.8959(6) 0.066(2) Uani 1 1 d . . .
H17A H 0.7319 0.4664 0.9643 0.099 Uiso 1 1 calc R . .
H17B H 0.8166 0.4937 0.8845 0.099 Uiso 1 1 calc R . .
H17C H 0.8043 0.4169 0.9017 0.099 Uiso 1 1 calc R . .
C18 C 0.6158(5) 0.3969(4) 0.8075(6) 0.054(2) Uani 1 1 d . . .
H18A H 0.6525 0.3574 0.7871 0.082 Uiso 1 1 calc R . .
H18B H 0.5542 0.4026 0.7576 0.082 Uiso 1 1 calc R . .
H18C H 0.5948 0.3931 0.8839 0.082 Uiso 1 1 calc R . .
C19 C 0.8686(4) 0.4212(3) 0.6756(5) 0.0356(13) Uani 1 1 d . . .
H19 H 0.9032 0.4393 0.7447 0.043 Uiso 1 1 calc R . .
C20 C 0.9359(4) 0.4401(3) 0.5817(5) 0.0321(12) Uani 1 1 d . . .
H20A H 0.9972 0.4122 0.5831 0.048 Uiso 1 1 calc R . .
H20B H 0.9573 0.4856 0.5906 0.048 Uiso 1 1 calc R . .
H20C H 0.8965 0.4348 0.5108 0.048 Uiso 1 1 calc R . .
C21 C 0.8562(5) 0.3476(3) 0.6959(6) 0.0475(17) Uani 1 1 d . . .
H21A H 0.8011 0.3304 0.6455 0.071 Uiso 1 1 calc R . .
H21B H 0.8384 0.3402 0.7727 0.071 Uiso 1 1 calc R . .
H21C H 0.9213 0.3254 0.6824 0.071 Uiso 1 1 calc R . .
C22 C 0.6087(5) 0.3575(4) 0.2677(5) 0.0510(18) Uani 1 1 d D . .
H22A H 0.5737 0.3973 0.2365 0.061 Uiso 0.65 1 calc PR D 1
H22B H 0.6517 0.3197 0.2454 0.061 Uiso 0.35 1 calc PR D 2
C23A C 0.6503(8) 0.3259(5) 0.1670(7) 0.043(2) Uiso 0.65 1 d PD E 1
H23A H 0.7076 0.3519 0.1410 0.064 Uiso 0.65 1 calc PR E 1
H23B H 0.5953 0.3232 0.1083 0.064 Uiso 0.65 1 calc PR E 1
H23C H 0.6751 0.2821 0.1860 0.064 Uiso 0.65 1 calc PR E 1
C23B C 0.5936(16) 0.3889(9) 0.1556(11) 0.048(4) Uiso 0.35 1 d PD E 2
H23D H 0.6571 0.4117 0.1378 0.071 Uiso 0.35 1 calc PR E 2
H23E H 0.5363 0.4199 0.1564 0.071 Uiso 0.35 1 calc PR E 2
H23F H 0.5778 0.3554 0.0996 0.071 Uiso 0.35 1 calc PR E 2
C24 C 0.5195(5) 0.3191(3) 0.3125(6) 0.0479(17) Uani 1 1 d . E .
H24A H 0.4653 0.3133 0.2537 0.072 Uiso 1 1 calc R . .
H24B H 0.4912 0.3429 0.3743 0.072 Uiso 1 1 calc R . .
H24C H 0.5444 0.2765 0.3384 0.072 Uiso 1 1 calc R . .
C25 C 0.7955(4) 0.3272(3) 0.4120(5) 0.0334(12) Uani 1 1 d . . .
H25 H 0.8347 0.3429 0.4803 0.040 Uiso 1 1 calc R E .
C26 C 0.8779(5) 0.3128(3) 0.3285(6) 0.0414(14) Uani 1 1 d . E .
H26A H 0.9253 0.2793 0.3587 0.062 Uiso 1 1 calc R . .
H26B H 0.9167 0.3525 0.3143 0.062 Uiso 1 1 calc R . .
H26C H 0.8441 0.2972 0.2590 0.062 Uiso 1 1 calc R . .
C27 C 0.7419(5) 0.2647(3) 0.4464(7) 0.0473(17) Uani 1 1 d . E .
H27A H 0.7021 0.2465 0.3825 0.071 Uiso 1 1 calc R . .
H27B H 0.6951 0.2744 0.5054 0.071 Uiso 1 1 calc R . .
H27C H 0.7940 0.2331 0.4734 0.071 Uiso 1 1 calc R . .

loop_
_atom_site_aniso_label
_atom_site_aniso_U_11
_atom_site_aniso_U_22
_atom_site_aniso_U_33
_atom_site_aniso_U_23
_atom_site_aniso_U_13
_atom_site_aniso_U_12
Os 0.01515(9) 0.01878(10) 0.02194(10) 0.00487(7) -0.00014(6) -0.00192(6)
P1 0.0180(6) 0.0336(7) 0.0232(6) 0.0087(5) -0.0026(5) -0.0011(5)
P2 0.0214(6) 0.0197(6) 0.0329(7) -0.0022(5) 0.0033(5) -0.0035(5)
Cl 0.0187(5) 0.0339(6) 0.0196(5) 0.0001(4) -0.0011(4) 0.0009(4)
C28 0.030(6) 0.048(7) 0.041(6) 0.010(5) -0.006(5) -0.006(5)
Cl2 0.066(2) 0.0307(14) 0.0326(14) -0.0056(11) -0.0064(13) 0.0010(13)
B1 0.037(3) 0.030(3) 0.022(3) -0.001(2) 0.002(2) 0.002(2)
O 0.0181(15) 0.0173(15) 0.0212(15) 0.0026(12) -0.0012(12) -0.0036(12)
C1 0.018(2) 0.029(3) 0.026(2) -0.0016(19) 0.0013(18) -0.0006(18)
C2 0.022(2) 0.045(3) 0.028(3) -0.012(2) 0.000(2) 0.000(2)
C3 0.028(3) 0.034(3) 0.052(4) -0.023(3) -0.002(2) 0.001(2)
C4 0.025(3) 0.017(2) 0.056(4) -0.009(2) 0.005(2) -0.0018(19)
C5 0.019(2) 0.021(2) 0.040(3) 0.000(2) 0.000(2) -0.0004(17)
C6 0.017(2) 0.020(2) 0.027(2) -0.0032(18) -0.0004(17) -0.0014(16)
C7 0.025(2) 0.021(2) 0.040(3) 0.010(2) 0.004(2) -0.0015(19)
C8 0.027(3) 0.029(3) 0.052(4) 0.015(2) 0.000(2) 0.000(2)
C9 0.032(3) 0.027(3) 0.064(4) 0.020(3) 0.003(3) -0.006(2)
C10 0.021(2) 0.029(2) 0.027(2) 0.009(2) -0.0007(19) -0.0018(19)
C11 0.023(2) 0.045(3) 0.030(3) 0.012(2) 0.001(2) -0.006(2)
C12 0.029(3) 0.054(4) 0.022(2) 0.004(2) 0.004(2) -0.004(2)
C13 0.027(3) 0.040(3) 0.027(3) -0.004(2) 0.002(2) -0.005(2)
C14 0.019(2) 0.032(3) 0.025(2) 0.004(2) 0.0015(18) -0.0036(19)
C15 0.019(2) 0.025(2) 0.022(2) 0.0023(18) -0.0015(17) -0.0025(17)
C16 0.033(3) 0.064(4) 0.024(3) 0.013(3) 0.002(2) -0.003(3)
C17 0.046(4) 0.123(8) 0.028(3) 0.023(4) -0.007(3) -0.013(4)
C18 0.033(3) 0.089(6) 0.041(4) 0.032(4) 0.002(3) -0.011(3)
C19 0.019(2) 0.044(3) 0.043(3) 0.020(3) -0.004(2) 0.000(2)
C20 0.021(2) 0.033(3) 0.043(3) 0.013(2) 0.000(2) 0.002(2)
C21 0.027(3) 0.049(4) 0.067(4) 0.035(3) 0.004(3) 0.006(3)
C22 0.042(4) 0.063(4) 0.048(4) -0.017(3) 0.002(3) -0.027(3)
C24 0.040(3) 0.041(4) 0.063(4) -0.018(3) 0.007(3) -0.020(3)
C25 0.032(3) 0.019(2) 0.049(3) -0.002(2) 0.007(2) 0.003(2)
C26 0.031(3) 0.033(3) 0.060(4) -0.002(3) 0.011(3) 0.008(2)
C27 0.047(4) 0.019(3) 0.078(5) 0.004(3) 0.021(3) 0.002(2)

loop_
_atom_type_symbol
_atom_type_description
_atom_type_scat_dispersion_real
_atom_type_scat_dispersion_imag
_atom_type_scat_source
C C 0.0033 0.0016 'International Tables Vol C Tables 4.2.6.8 and 6.1.1.4'
H H 0.0000 0.0000 'International Tables Vol C Tables 4.2.6.8 and 6.1.1.4'
B B 0.0013 0.0007 'International Tables Vol C Tables 4.2.6.8 and 6.1.1.4'
O O 0.0106 0.0060 'International Tables Vol C Tables 4.2.6.8 and 6.1.1.4'
F F 0.0171 0.0103 'International Tables Vol C Tables 4.2.6.8 and 6.1.1.4'
P P 0.1023 0.0942 'International Tables Vol C Tables 4.2.6.8 and 6.1.1.4'
Cl Cl 0.1484 0.1585 'International Tables Vol C Tables 4.2.6.8 and 6.1.1.4'
Os Os -1.2165 7.6030 'International Tables Vol C Tables 4.2.6.8 and 6.1.1.4'

loop_
_geom_angle_atom_site_label_1
_geom_angle_atom_site_label_2
_geom_angle_atom_site_label_3
_geom_angle
_geom_angle_site_symmetry_1
_geom_angle_site_symmetry_3
O Os P2 82.32(9) . .
O Os P1 80.45(9) . .
P2 Os P1 107.72(5) . .
O Os Cl 82.42(9) . .
P2 Os Cl 88.60(4) . .
P1 Os Cl 154.39(5) . .
O Os Cl 88.78(9) . 3_666
P2 Os Cl 164.81(4) . 3_666
P1 Os Cl 82.73(4) . 3_666
Cl Os Cl 77.99(4) . 3_666
O Os H1 165(2) . .
P2 Os H1 104(2) . .
P1 Os H1 110(2) . .
Cl Os H1 84(2) . .
Cl Os H1 82(2) 3_666 .
O Os H2 144(2) . .
P2 Os H2 83(2) . .
P1 Os H2 73(2) . .
Cl Os H2 130(2) . .
Cl Os H2 111(2) 3_666 .
H1 Os H2 51(3) . .
C1 P1 C16 108.2(3) . .
C1 P1 C19 103.1(2) . .
C16 P1 C19 104.9(3) . .
C1 P1 Os 99.63(17) . .
C16 P1 Os 113.8(2) . .
C19 P1 Os 125.5(2) . .
C14 P2 C25 108.9(2) . .
C14 P2 C22 104.5(3) . .
C25 P2 C22 107.0(3) . .
C14 P2 Os 101.93(17) . .
C25 P2 Os 119.9(2) . .
C22 P2 Os 113.4(2) . .
Os Cl Os 102.01(4) . 3_666
Cl3A C28 Cl3B 28.8(4) . .
Cl3A C28 Cl2 110.6(7) . .
Cl3B C28 Cl2 111.4(8) . .
Cl3A C28 H28A 109.5 . .
Cl3B C28 H28A 82.9 . .
Cl2 C28 H28A 109.5 . .
Cl3A C28 H28B 109.5 . .
Cl3B C28 H28B 130.5 . .
Cl2 C28 H28B 109.5 . .
H28A C28 H28B 108.1 . .
Cl3A C28 H28C 130.4 . .
Cl3B C28 H28C 107.9 . .
Cl2 C28 H28C 109.7 . .
H28A C28 H28C 27.8 . .
H28B C28 H28C 82.5 . .
Cl3A C28 H28D 84.3 . .
Cl3B C28 H28D 110.2 . .
Cl2 C28 H28D 109.2 . .
H28A C28 H28D 130.2 . .
H28B C28 H28D 28.0 . .
H28C C28 H28D 108.4 . .
F2B B1 F1A 117.1(9) . .
F2B B1 F2C 120.8(7) . .
F1A B1 F2C 114.6(8) . .
F2B B1 F1C 124.6(8) . .
F1A B1 F1C 19.1(7) . .
F2C B1 F1C 113.8(5) . .
F2B B1 F1B 115.5(7) . .
F1A B1 F1B 124.4(10) . .
F2C B1 F1B 44.3(7) . .
F1C B1 F1B 109.4(8) . .
F2B B1 F3A 127.7(10) . .
F1A B1 F3A 114.5(7) . .
F2C B1 F3A 34.5(7) . .
F1C B1 F3A 102.5(8) . .
F1B B1 F3A 14.4(9) . .
F2B B1 F4A 43.1(8) . .
F1A B1 F4A 112.5(7) . .
F2C B1 F4A 129.8(7) . .
F1C B1 F4A 105.1(8) . .
F1B B1 F4A 94.1(9) . .
F3A B1 F4A 108.3(7) . .
F2B B1 F3C 37.7(6) . .
F1A B1 F3C 97.8(7) . .
F2C B1 F3C 109.7(5) . .
F1C B1 F3C 114.5(5) . .
F1B B1 F3C 135.9(8) . .
F3A B1 F3C 138.9(8) . .
F4A B1 F3C 79.4(7) . .
F2B B1 F3B 110.8(7) . .
F1A B1 F3B 68.9(8) . .
F2C B1 F3B 64.5(6) . .
F1C B1 F3B 83.7(7) . .
F1B B1 F3B 107.3(7) . .
F3A B1 F3B 94.2(9) . .
F4A B1 F3B 152.9(9) . .
F3C B1 F3B 73.7(6) . .
F2B B1 F4B 110.7(7) . .
F1A B1 F4B 36.8(8) . .
F2C B1 F4B 127.9(7) . .
F1C B1 F4B 21.9(6) . .
F1B B1 F4B 106.8(7) . .
F3A B1 F4B 105.4(10) . .
F4A B1 F4B 83.7(8) . .
F3C B1 F4B 115.6(7) . .
F3B B1 F4B 105.0(6) . .
F2B B1 F2A 64.7(8) . .
F1A B1 F2A 107.9(7) . .
F2C B1 F2A 73.8(7) . .
F1C B1 F2A 126.7(7) . .
F1B B1 F2A 109.5(10) . .
F3A B1 F2A 106.2(7) . .
F4A B1 F2A 106.9(7) . .
F3C B1 F2A 36.4(6) . .
F3B B1 F2A 50.7(7) . .
F4B B1 F2A 141.1(9) . .
F2B B1 F4C 66.5(7) . .
F1A B1 F4C 121.8(8) . .
F2C B1 F4C 107.3(5) . .
F1C B1 F4C 106.6(5) . .
F1B B1 F4C 66.5(7) . .
F3A B1 F4C 80.4(7) . .
F4A B1 F4C 28.5(6) . .
F3C B1 F4C 104.2(5) . .
F3B B1 F4C 169.2(7) . .
F4B B1 F4C 85.5(7) . .
F2A B1 F4C 121.7(7) . .
C15 O C6 111.8(3) . .
C15 O Os 119.5(3) . .
C6 O Os 118.2(3) . .
C6 C1 C2 115.8(5) . .
C6 C1 P1 117.0(4) . .
C2 C1 P1 126.9(4) . .
C3 C2 C1 120.3(5) . .
C3 C2 H02 119.8 . .
C1 C2 H02 119.8 . .
C2 C3 C4 121.2(5) . .
C2 C3 H3 119.4 . .
C4 C3 H3 119.4 . .
C3 C4 C5 120.7(5) . .
C3 C4 H4 119.6 . .
C5 C4 H4 119.6 . .
C6 C5 C4 115.8(5) . .
C6 C5 C7 117.0(4) . .
C4 C5 C7 127.1(5) . .
C1 C6 C5 126.0(5) . .
C1 C6 O 117.2(4) . .
C5 C6 O 116.7(4) . .
C5 C7 C10 105.9(4) . .
C5 C7 C9 112.2(5) . .
C10 C7 C9 112.4(5) . .
C5 C7 C8 109.7(4) . .
C10 C7 C8 108.5(4) . .
C9 C7 C8 108.1(4) . .
C7 C8 H8A 109.5 . .
C7 C8 H8B 109.5 . .
H8A C8 H8B 109.5 . .
C7 C8 H8C 109.5 . .
H8A C8 H8C 109.5 . .
H8B C8 H8C 109.5 . .
C7 C9 H9A 109.5 . .
C7 C9 H9B 109.5 . .
H9A C9 H9B 109.5 . .
C7 C9 H9C 109.5 . .
H9A C9 H9C 109.5 . .
H9B C9 H9C 109.5 . .
C11 C10 C15 116.4(5) . .
C11 C10 C7 126.1(5) . .
C15 C10 C7 117.5(4) . .
C12 C11 C10 120.7(5) . .
C12 C11 H11 119.7 . .
C10 C11 H11 119.7 . .
C13 C12 C11 121.4(5) . .
C13 C12 H12 119.3 . .
C11 C12 H12 119.3 . .
C12 C13 C14 120.4(5) . .
C12 C13 H13 119.8 . .
C14 C13 H13 119.8 . .
C15 C14 C13 115.6(5) . .
C15 C14 P2 117.2(4) . .
C13 C14 P2 127.1(4) . .
C10 C15 C14 125.6(5) . .
C10 C15 O 116.2(4) . .
C14 C15 O 118.2(4) . .
C17 C16 C18 110.6(5) . .
C17 C16 P1 115.4(5) . .
C18 C16 P1 111.9(5) . .
C17 C16 H16 106.1 . .
C18 C16 H16 106.1 . .
P1 C16 H16 106.1 . .
C16 C17 H17A 109.5 . .
C16 C17 H17B 109.5 . .
H17A C17 H17B 109.5 . .
C16 C17 H17C 109.5 . .
H17A C17 H17C 109.5 . .
H17B C17 H17C 109.5 . .
C16 C18 H18A 109.5 . .
C16 C18 H18B 109.5 . .
H18A C18 H18B 109.5 . .
C16 C18 H18C 109.5 . .
H18A C18 H18C 109.5 . .
H18B C18 H18C 109.5 . .
C20 C19 C21 116.1(6) . .
C20 C19 P1 110.7(4) . .
C21 C19 P1 110.7(4) . .
C20 C19 H19 106.2 . .
C21 C19 H19 106.2 . .
P1 C19 H19 106.2 . .
C19 C20 H20A 109.5 . .
C19 C20 H20B 109.5 . .
H20A C20 H20B 109.5 . .
C19 C20 H20C 109.5 . .
H20A C20 H20C 109.5 . .
H20B C20 H20C 109.5 . .
C19 C21 H21A 109.5 . .
C19 C21 H21B 109.5 . .
H21A C21 H21B 109.5 . .
C19 C21 H21C 109.5 . .
H21A C21 H21C 109.5 . .
H21B C21 H21C 109.5 . .
C23B C22 C23A 59.4(9) . .
C23B C22 C24 118.6(9) . .
C23A C22 C24 112.1(6) . .
C23B C22 P2 121.8(9) . .
C23A C22 P2 119.5(6) . .
C24 C22 P2 114.1(5) . .
C23B C22 H22A 43.4 . .
C23A C22 H22A 102.8 . .
C24 C22 H22A 102.8 . .
P2 C22 H22A 102.8 . .
C23B C22 H22B 97.9 . .
C23A C22 H22B 38.7 . .
C24 C22 H22B 97.9 . .
P2 C22 H22B 97.9 . .
H22A C22 H22B 141.3 . .
C22 C23A H23A 109.5 . .
C22 C23A H23B 109.5 . .
H23A C23A H23B 109.5 . .
C22 C23A H23C 109.5 . .
H23A C23A H23C 109.5 . .
H23B C23A H23C 109.5 . .
C22 C23B H23D 109.5 . .
C22 C23B H23E 109.5 . .
H23D C23B H23E 109.5 . .
C22 C23B H23F 109.5 . .
H23D C23B H23F 109.5 . .
H23E C23B H23F 109.5 . .
C22 C24 H24A 109.5 . .
C22 C24 H24B 109.5 . .
H24A C24 H24B 109.5 . .
C22 C24 H24C 109.5 . .
H24A C24 H24C 109.5 . .
H24B C24 H24C 109.5 . .
C27 C25 C26 110.9(5) . .
C27 C25 P2 110.9(4) . .
C26 C25 P2 117.8(4) . .
C27 C25 H25 105.4 . .
C26 C25 H25 105.4 . .
P2 C25 H25 105.4 . .
C25 C26 H26A 109.5 . .
C25 C26 H26B 109.5 . .
H26A C26 H26B 109.5 . .
C25 C26 H26C 109.5 . .
H26A C26 H26C 109.5 . .
H26B C26 H26C 109.5 . .
C25 C27 H27A 109.5 . .
C25 C27 H27B 109.5 . .
H27A C27 H27B 109.5 . .
C25 C27 H27C 109.5 . .
H27A C27 H27C 109.5 . .
H27B C27 H27C 109.5 . .

loop_
_geom_bond_atom_site_label_1
_geom_bond_atom_site_label_2
_geom_bond_distance
_geom_bond_site_symmetry_2
Os O 2.156(3) .
Os P2 2.2951(13) .
Os P1 2.3157(13) .
Os Cl 2.4573(11) .
Os Cl 2.4937(12) 3_666
Os H1 1.590(10) .
Os H2 1.588(10) .
P1 C1 1.826(5) .
P1 C16 1.843(6) .
P1 C19 1.847(5) .
P2 C14 1.835(5) .
P2 C25 1.839(6) .
P2 C22 1.860(6) .
Cl Os 2.4937(12) 3_666
C28 Cl3A 1.741(14) .
C28 Cl3B 1.766(17) .
C28 Cl2 1.771(13) .
C28 H28A 0.9900 .
C28 H28B 0.9900 .
C28 H28C 0.9900 .
C28 H28D 0.9900 .
B1 F2B 1.337(8) .
B1 F1A 1.351(8) .
B1 F2C 1.364(7) .
B1 F1C 1.364(7) .
B1 F1B 1.383(8) .
B1 F3A 1.388(8) .
B1 F4A 1.391(8) .
B1 F3C 1.393(7) .
B1 F3B 1.417(8) .
B1 F4B 1.421(8) .
B1 F2A 1.422(8) .
B1 F4C 1.433(7) .
O C15 1.421(6) .
O C6 1.426(5) .
C1 C6 1.383(7) .
C1 C2 1.405(7) .
C2 C3 1.384(9) .
C2 H02 0.9500 .
C3 C4 1.386(9) .
C3 H3 0.9500 .
C4 C5 1.396(7) .
C4 H4 0.9500 .
C5 C6 1.387(7) .
C5 C7 1.522(8) .
C7 C10 1.523(8) .
C7 C9 1.535(7) .
C7 C8 1.556(7) .
C8 H8A 0.9800 .
C8 H8B 0.9800 .
C8 H8C 0.9800 .
C9 H9A 0.9800 .
C9 H9B 0.9800 .
C9 H9C 0.9800 .
C10 C11 1.386(8) .
C10 C15 1.390(7) .
C11 C12 1.386(9) .
C11 H11 0.9500 .
C12 C13 1.385(8) .
C12 H12 0.9500 .
C13 C14 1.408(7) .
C13 H13 0.9500 .
C14 C15 1.393(7) .
C16 C17 1.534(9) .
C16 C18 1.536(9) .
C16 H16 1.0000 .
C17 H17A 0.9800 .
C17 H17B 0.9800 .
C17 H17C 0.9800 .
C18 H18A 0.9800 .
C18 H18B 0.9800 .
C18 H18C 0.9800 .
C19 C20 1.518(8) .
C19 C21 1.543(8) .
C19 H19 1.0000 .
C20 H20A 0.9800 .
C20 H20B 0.9800 .
C20 H20C 0.9800 .
C21 H21A 0.9800 .
C21 H21B 0.9800 .
C21 H21C 0.9800 .
C22 C23B 1.504(9) .
C22 C23A 1.505(8) .
C22 C24 1.522(9) .
C22 H22A 1.0000 .
C22 H22B 1.0000 .
C23A H23A 0.9800 .
C23A H23B 0.9800 .
C23A H23C 0.9800 .
C23B H23D 0.9800 .
C23B H23E 0.9800 .
C23B H23F 0.9800 .
C24 H24A 0.9800 .
C24 H24B 0.9800 .
C24 H24C 0.9800 .
C25 C27 1.529(8) .
C25 C26 1.536(8) .
C25 H25 1.0000 .
C26 H26A 0.9800 .
C26 H26B 0.9800 .
C26 H26C 0.9800 .
C27 H27A 0.9800 .
C27 H27B 0.9800 .
C27 H27C 0.9800 .
